data_4002703
loop_
_publ_author_name
'Sanjeewa, Liurukara D.'
'McGuire, Michael A.'
'McMillen, Colin D.'
'Garlea, Vasile O.'
'Kolis, Joseph W.'

_publ_section_title
;
 Polar Materials with Isolated V4+ S = 1/2 Triangles: NaSr2V3O3(Ge4O13)Cl
 and KSr2V3O3(Ge4O13)Cl
;
_journal_issue 3
_journal_name_full 'Chemistry of Materials'
_journal_page_first 1404
_journal_paper_doi 10.1021/acs.chemmater.6b05320
_journal_volume 29
_journal_year 2017
_chemical_formula_sum 'Cl Ge4 K O16 Sr2 V3'
_chemical_formula_weight 948.97
_space_group_crystal_system hexagonal
_space_group_IT_number 186
_space_group_name_Hall 'P 6c -2c'
_space_group_name_H-M_alt 'P 63 m c'
_symmetry_space_group_name_Hall 'P 6c -2c'
_symmetry_space_group_name_H-M 'P 63 m c'
_atom_sites_solution_primary direct
_atom_sites_solution_secondary difmap
_audit_creation_method SHELXL-2014/7
_cell_angle_alpha 90
_cell_angle_beta 90
_cell_angle_gamma 120
_cell_formula_units_Z 2
_cell_length_a 10.4679(7)
_cell_length_b 10.4679(7)
_cell_length_c 7.2427(5)
_cell_measurement_reflns_used 6229
_cell_measurement_temperature 298(2)
_cell_measurement_theta_max 25.88
_cell_measurement_theta_min 2.80
_cell_volume 687.31(8)
_computing_cell_refinement 'CrystalClear (Rigaku, 2008)'
_computing_data_collection 'CrystalClear (Rigaku, 2008)'
_computing_data_reduction 'CrystalClear (Rigaku, 2008)'
_computing_molecular_graphics 'DIAMOND (Brandenburg, 1999)'
_computing_publication_material 'SHELXTL (Sheldrick, 2014)'
_computing_structure_refinement 'SHELXL-2014/7 (Sheldrick, 2014)'
_computing_structure_solution 'SHELXS-2014/7 (Sheldrick, 2014)'
_diffrn_ambient_temperature 298(2)
_diffrn_measured_fraction_theta_full 0.993
_diffrn_measured_fraction_theta_max 0.993
_diffrn_measurement_device_type 'Rigaku AFC8S, Mercury CCD'
_diffrn_measurement_method 'w\ scans'
_diffrn_radiation_type MoK\a
_diffrn_radiation_wavelength 0.71073
_diffrn_reflns_av_R_equivalents 0.1365
_diffrn_reflns_av_unetI/netI 0.0371
_diffrn_reflns_Laue_measured_fraction_full 0.993
_diffrn_reflns_Laue_measured_fraction_max 0.993
_diffrn_reflns_limit_h_max 12
_diffrn_reflns_limit_h_min -12
_diffrn_reflns_limit_k_max 12
_diffrn_reflns_limit_k_min -12
_diffrn_reflns_limit_l_max 8
_diffrn_reflns_limit_l_min -8
_diffrn_reflns_number 5913
_diffrn_reflns_point_group_measured_fraction_full 0.968
_diffrn_reflns_point_group_measured_fraction_max 0.964
_diffrn_reflns_theta_full 25.242
_diffrn_reflns_theta_max 26.057
_diffrn_reflns_theta_min 3.601
_diffrn_source 'fine-focus sealed tube'
_exptl_absorpt_coefficient_mu 18.847
_exptl_absorpt_correction_T_max 1.0000
_exptl_absorpt_correction_T_min 0.6572
_exptl_absorpt_correction_type multi-scan
_exptl_absorpt_process_details 'REQAB, CrystalClear'
_exptl_crystal_colour green
_exptl_crystal_density_diffrn 4.585
_exptl_crystal_description block
_exptl_crystal_F_000 874
_exptl_crystal_size_max 0.220
_exptl_crystal_size_mid 0.160
_exptl_crystal_size_min 0.120
_refine_diff_density_max 0.733
_refine_diff_density_min -0.981
_refine_diff_density_rms 0.197
_refine_ls_abs_structure_details
;
 Flack x determined using 210 quotients [(I+)-(I-)]/[(I+)+(I-)]
 (Parsons, Flack and Wagner, Acta Cryst. B69 (2013) 249-259).
;
_refine_ls_abs_structure_Flack -0.07(2)
_refine_ls_extinction_coef 0.0020(6)
_refine_ls_extinction_expression Fc^*^=kFc[1+0.001xFc^2^\l^3^/sin(2\q)]^-1/4^
_refine_ls_extinction_method 'SHELXL-2014/7 (Sheldrick 2014'
_refine_ls_goodness_of_fit_ref 1.057
_refine_ls_hydrogen_treatment undef
_refine_ls_matrix_type full
_refine_ls_number_parameters 59
_refine_ls_number_reflns 513
_refine_ls_number_restraints 13
_refine_ls_restrained_S_all 1.045
_refine_ls_R_factor_all 0.0380
_refine_ls_R_factor_gt 0.0379
_refine_ls_shift/su_max 0.000
_refine_ls_shift/su_mean 0.000
_refine_ls_structure_factor_coef Fsqd
_refine_ls_weighting_details 'w=1/[\s^2^(Fo^2^)+(0.0100P)^2^+23.8938P] where P=(Fo^2^+2Fc^2^)/3'
_refine_ls_weighting_scheme calc
_refine_ls_wR_factor_gt 0.0846
_refine_ls_wR_factor_ref 0.0846
_reflns_Friedel_coverage 0.787
_reflns_Friedel_fraction_full 0.938
_reflns_Friedel_fraction_max 0.930
_reflns_number_gt 512
_reflns_number_total 513
_reflns_threshold_expression 'I > 2\s(I)'
_cod_data_source_file cm6b05320_si_001.cif
_cod_data_source_block cd1251a
_cod_depositor_comments 'Adding full bibliography for 4002702--4002703.cif.'
_cod_original_cell_volume 687.31(10)
_cod_database_code 4002703
_shelx_shelxl_version_number 2014/7
_shelx_space_group_comment
;
The symmetry employed for this shelxl refinement is uniquely defined
by the following loop, which should always be used as a source of
symmetry information in preference to the above space-group names.
They are only intended as comments.
;
_shelx_estimated_absorpt_t_min 0.104
_shelx_estimated_absorpt_t_max 0.211

loop_
_space_group_symop_operation_xyz
'x, y, z'
'-y, x-y, z'
'-x+y, -x, z'
'-x, -y, z+1/2'
'y, -x+y, z+1/2'
'x-y, x, z+1/2'
'-y, -x, z'
'-x+y, y, z'
'x, x-y, z'
'y, x, z+1/2'
'x-y, -y, z+1/2'
'-x, -x+y, z+1/2'

loop_
_atom_site_label
_atom_site_type_symbol
_atom_site_fract_x
_atom_site_fract_y
_atom_site_fract_z
_atom_site_U_iso_or_equiv
_atom_site_adp_type
_atom_site_occupancy
_atom_site_site_symmetry_order
_atom_site_calc_flag
_atom_site_refinement_flags_posn
_atom_site_refinement_flags_adp
_atom_site_refinement_flags_occupancy
Sr1 Sr 0.86360(15) 0.7272(3) 0.7286(4) 0.0140(6) Uani 0.6667 2 d S T P
K1 K 0.86360(15) 0.7272(3) 0.7286(4) 0.0140(6) Uani 0.3333 2 d S T P
V1 V 0.7724(2) 0.2276(2) 1.1730(5) 0.0081(8) Uani 1 2 d S T P
Ge1 Ge 0.6667 0.3333 0.7645(6) 0.0098(9) Uani 1 6 d S T P
Ge2 Ge 0.51895(11) 0.48105(11) 0.4930(3) 0.0098(6) Uani 1 2 d S T P
O1 O 0.6667 0.3333 1.008(4) 0.006(5) Uani 1 6 d S T P
O2 O 0.8456(10) 0.1544(10) 1.306(2) 0.017(4) Uani 1 2 d S T P
O3 O 0.6110(12) 0.6724(12) 0.503(2) 0.027(3) Uani 1 1 d . . .
O4 O 0.5756(8) 0.4244(8) 0.2964(19) 0.006(3) Uani 1 2 d S TU P
O5 O 0.629(2) 0.471(2) 0.677(3) 0.017(5) Uani 0.5 1 d . U P
Cl1 Cl 1.0000 1.0000 0.4991(16) 0.0166(19) Uani 1 6 d S T P

loop_
_atom_site_aniso_label
_atom_site_aniso_U_11
_atom_site_aniso_U_22
_atom_site_aniso_U_33
_atom_site_aniso_U_23
_atom_site_aniso_U_13
_atom_site_aniso_U_12
Sr1 0.0129(10) 0.0108(12) 0.0175(13) 0.0029(11) 0.0014(6) 0.0054(6)
K1 0.0129(10) 0.0108(12) 0.0175(13) 0.0029(11) 0.0014(6) 0.0054(6)
V1 0.0075(13) 0.0075(13) 0.0088(16) 0.0007(7) -0.0007(7) 0.0034(15)
Ge1 0.0085(12) 0.0085(12) 0.013(2) 0.000 0.000 0.0042(6)
Ge2 0.0110(9) 0.0110(9) 0.0096(10) -0.0011(5) 0.0011(5) 0.0072(9)
O1 0.007(7) 0.007(7) 0.006(11) 0.000 0.000 0.003(4)
O2 0.014(6) 0.014(6) 0.022(8) 0.004(3) -0.004(3) 0.007(7)
O3 0.019(6) 0.015(5) 0.030(5) -0.008(6) 0.010(6) -0.003(5)
O4 0.005(4) 0.005(4) 0.008(6) 0.001(2) -0.001(2) 0.002(4)
O5 0.021(7) 0.014(7) 0.012(7) 0.002(5) -0.001(6) 0.006(5)
Cl1 0.017(3) 0.017(3) 0.016(4) 0.000 0.000 0.0085(14)

loop_
_atom_type_symbol
_atom_type_description
_atom_type_scat_dispersion_real
_atom_type_scat_dispersion_imag
_atom_type_scat_source
O O 0.0106 0.0060 'International Tables Vol C Tables 4.2.6.8 and 6.1.1.4'
K K 0.2009 0.2494 'International Tables Vol C Tables 4.2.6.8 and 6.1.1.4'
Cl Cl 0.1484 0.1585 'International Tables Vol C Tables 4.2.6.8 and 6.1.1.4'
V V 0.3005 0.5294 'International Tables Vol C Tables 4.2.6.8 and 6.1.1.4'
Ge Ge 0.1547 1.8001 'International Tables Vol C Tables 4.2.6.8 and 6.1.1.4'
Sr Sr -1.5307 3.2498 'International Tables Vol C Tables 4.2.6.8 and 6.1.1.4'

loop_
_geom_angle_atom_site_label_1
_geom_angle_atom_site_label_2
_geom_angle_atom_site_label_3
_geom_angle
_geom_angle_site_symmetry_1
_geom_angle_site_symmetry_3
O5 Sr1 O5 50.5(10) 8_655 .
O5 Sr1 O3 61.8(5) 8_655 6_655
O5 Sr1 O3 88.6(6) . 6_655
O5 Sr1 O3 88.6(6) 8_655 10
O5 Sr1 O3 61.8(5) . 10
O3 Sr1 O3 63.6(5) 6_655 10
O5 Sr1 O2 90.1(6) 8_655 4_764
O5 Sr1 O2 139.9(6) . 4_764
O3 Sr1 O2 62.1(4) 6_655 4_764
O3 Sr1 O2 118.3(4) 10 4_764
O5 Sr1 O2 139.9(6) 8_655 6_554
O5 Sr1 O2 90.1(6) . 6_554
O3 Sr1 O2 118.3(4) 6_655 6_554
O3 Sr1 O2 62.1(4) 10 6_554
O2 Sr1 O2 126.9(6) 4_764 6_554
O5 Sr1 O3 96.5(5) 8_655 .
O5 Sr1 O3 54.7(6) . .
O3 Sr1 O3 141.3(4) 6_655 .
O3 Sr1 O3 85.8(3) 10 .
O2 Sr1 O3 155.2(4) 4_764 .
O2 Sr1 O3 57.3(4) 6_554 .
O5 Sr1 O3 54.7(6) 8_655 8_655
O5 Sr1 O3 96.5(5) . 8_655
O3 Sr1 O3 85.8(3) 6_655 8_655
O3 Sr1 O3 141.3(4) 10 8_655
O2 Sr1 O3 57.3(4) 4_764 8_655
O2 Sr1 O3 155.2(4) 6_554 8_655
O3 Sr1 O3 108.1(5) . 8_655
O5 Sr1 Cl1 131.4(5) 8_655 .
O5 Sr1 Cl1 131.4(5) . .
O3 Sr1 Cl1 138.5(3) 6_655 .
O3 Sr1 Cl1 138.5(3) 10 .
O2 Sr1 Cl1 77.7(3) 4_764 .
O2 Sr1 Cl1 77.7(3) 6_554 .
O3 Sr1 Cl1 80.1(3) . .
O3 Sr1 Cl1 80.1(3) 8_655 .
O5 Sr1 O2 76.3(5) 8_655 2_654
O5 Sr1 O2 76.3(5) . 2_654
O3 Sr1 O2 134.8(4) 6_655 2_654
O3 Sr1 O2 134.8(4) 10 2_654
O2 Sr1 O2 104.3(4) 4_764 2_654
O2 Sr1 O2 104.3(4) 6_554 2_654
O3 Sr1 O2 54.8(3) . 2_654
O3 Sr1 O2 54.8(3) 8_655 2_654
Cl1 Sr1 O2 62.2(4) . 2_654
O5 Sr1 Cl1 142.1(5) 8_655 4_775
O5 Sr1 Cl1 142.1(5) . 4_775
O3 Sr1 Cl1 81.1(3) 6_655 4_775
O3 Sr1 Cl1 81.1(3) 10 4_775
O2 Sr1 Cl1 64.0(3) 4_764 4_775
O2 Sr1 Cl1 64.0(3) 6_554 4_775
O3 Sr1 Cl1 118.9(2) . 4_775
O3 Sr1 Cl1 118.9(2) 8_655 4_775
Cl1 Sr1 Cl1 72.29(6) . 4_775
O2 Sr1 Cl1 134.5(4) 2_654 4_775
O5 Sr1 Ge1 28.3(5) 8_655 .
O5 Sr1 Ge1 28.3(5) . .
O3 Sr1 Ge1 63.1(3) 6_655 .
O3 Sr1 Ge1 63.1(3) 10 .
O2 Sr1 Ge1 112.3(3) 4_764 .
O2 Sr1 Ge1 112.3(3) 6_554 .
O3 Sr1 Ge1 82.6(2) . .
O3 Sr1 Ge1 82.6(2) 8_655 .
Cl1 Sr1 Ge1 150.3(2) . .
O2 Sr1 Ge1 88.1(3) 2_654 .
Cl1 Sr1 Ge1 137.4(2) 4_775 .
O2 V1 O3 97.0(6) . 5
O2 V1 O3 97.0(6) . 11_665
O3 V1 O3 90.9(8) 5 11_665
O2 V1 O4 100.3(6) . 3_666
O3 V1 O4 162.7(5) 5 3_666
O3 V1 O4 86.6(5) 11_665 3_666
O2 V1 O4 100.3(6) . 2_656
O3 V1 O4 86.6(5) 5 2_656
O3 V1 O4 162.7(5) 11_665 2_656
O4 V1 O4 90.7(8) 3_666 2_656
O2 V1 O1 175.9(9) . .
O3 V1 O1 85.8(6) 5 .
O3 V1 O1 85.8(6) 11_665 .
O4 V1 O1 76.9(6) 3_666 .
O4 V1 O1 76.9(6) 2_656 .
O2 V1 Sr1 98.8(6) . 3_665
O3 V1 Sr1 45.5(4) 5 3_665
O3 V1 Sr1 45.5(4) 11_665 3_665
O4 V1 Sr1 130.1(4) 3_666 3_665
O4 V1 Sr1 130.1(4) 2_656 3_665
O1 V1 Sr1 85.3(6) . 3_665
O2 V1 K1 98.8(6) . 3_665
O3 V1 K1 45.5(4) 5 3_665
O3 V1 K1 45.5(4) 11_665 3_665
O4 V1 K1 130.1(4) 3_666 3_665
O4 V1 K1 130.1(4) 2_656 3_665
O1 V1 K1 85.3(6) . 3_665
Sr1 V1 K1 0.00(4) 3_665 3_665
O2 V1 Sr1 44.6(3) . 4_765
O3 V1 Sr1 104.3(3) 5 4_765
O3 V1 Sr1 53.4(4) 11_665 4_765
O4 V1 Sr1 87.9(4) 3_666 4_765
O4 V1 Sr1 143.7(4) 2_656 4_765
O1 V1 Sr1 137.5(3) . 4_765
Sr1 V1 Sr1 74.58(8) 3_665 4_765
K1 V1 Sr1 74.6 3_665 4_765
O2 V1 K1 44.6(3) . 4_765
O3 V1 K1 104.3(3) 5 4_765
O3 V1 K1 53.4(4) 11_665 4_765
O4 V1 K1 87.9(4) 3_666 4_765
O4 V1 K1 143.7(4) 2_656 4_765
O1 V1 K1 137.5(3) . 4_765
Sr1 V1 K1 74.58(8) 3_665 4_765
K1 V1 K1 74.58(8) 3_665 4_765
Sr1 V1 K1 0.00(9) 4_765 4_765
O2 V1 K1 44.6(3) . 5
O3 V1 K1 53.4(4) 5 5
O3 V1 K1 104.3(3) 11_665 5
O4 V1 K1 143.7(4) 3_666 5
O4 V1 K1 87.9(4) 2_656 5
O1 V1 K1 137.5(3) . 5
Sr1 V1 K1 74.58(8) 3_665 5
K1 V1 K1 74.58(8) 3_665 5
Sr1 V1 K1 72.56(11) 4_765 5
K1 V1 K1 72.56(11) 4_765 5
O2 V1 Sr1 44.6(3) . 5
O3 V1 Sr1 53.4(4) 5 5
O3 V1 Sr1 104.3(3) 11_665 5
O4 V1 Sr1 143.7(4) 3_666 5
O4 V1 Sr1 87.9(4) 2_656 5
O1 V1 Sr1 137.5(3) . 5
Sr1 V1 Sr1 74.58(8) 3_665 5
K1 V1 Sr1 74.6 3_665 5
Sr1 V1 Sr1 72.56(11) 4_765 5
K1 V1 Sr1 72.6 4_765 5
K1 V1 Sr1 0.0 5 5
O1 Ge1 O5 110.7(7) . 9
O1 Ge1 O5 110.7(7) . 3_665
O5 Ge1 O5 77.0(14) 9 3_665
O1 Ge1 O5 110.7(7) . 2_655
O5 Ge1 O5 34.1(14) 9 2_655
O5 Ge1 O5 108.2(7) 3_665 2_655
O1 Ge1 O5 110.7(7) . 8_655
O5 Ge1 O5 108.2(7) 9 8_655
O5 Ge1 O5 34.1(14) 3_665 8_655
O5 Ge1 O5 132.6(14) 2_655 8_655
O1 Ge1 O5 110.7(7) . 7_665
O5 Ge1 O5 108.2(7) 9 7_665
O5 Ge1 O5 132.6(14) 3_665 7_665
O5 Ge1 O5 77.0(14) 2_655 7_665
O5 Ge1 O5 108.2(7) 8_655 7_665
O1 Ge1 O5 110.7(7) . .
O5 Ge1 O5 132.6(14) 9 .
O5 Ge1 O5 108.2(7) 3_665 .
O5 Ge1 O5 108.2(7) 2_655 .
O5 Ge1 O5 77.0(14) 8_655 .
O5 Ge1 O5 34.1(14) 7_665 .
O1 Ge1 Sr1 94.16(8) . 3_665
O5 Ge1 Sr1 43.8(7) 9 3_665
O5 Ge1 Sr1 43.8(7) 3_665 3_665
O5 Ge1 Sr1 77.6(7) 2_655 3_665
O5 Ge1 Sr1 77.6(7) 8_655 3_665
O5 Ge1 Sr1 149.3(7) 7_665 3_665
O5 Ge1 Sr1 149.3(7) . 3_665
O1 Ge1 K1 94.16(8) . 3_665
O5 Ge1 K1 43.8(7) 9 3_665
O5 Ge1 K1 43.8(7) 3_665 3_665
O5 Ge1 K1 77.6(7) 2_655 3_665
O5 Ge1 K1 77.6(7) 8_655 3_665
O5 Ge1 K1 149.3(7) 7_665 3_665
O5 Ge1 K1 149.3(7) . 3_665
Sr1 Ge1 K1 0.00(3) 3_665 3_665
O1 Ge1 Sr1 94.16(8) . .
O5 Ge1 Sr1 149.3(7) 9 .
O5 Ge1 Sr1 77.6(7) 3_665 .
O5 Ge1 Sr1 149.3(7) 2_655 .
O5 Ge1 Sr1 43.8(7) 8_655 .
O5 Ge1 Sr1 77.6(7) 7_665 .
O5 Ge1 Sr1 43.8(7) . .
Sr1 Ge1 Sr1 119.48(2) 3_665 .
K1 Ge1 Sr1 119.5 3_665 .
O1 Ge1 K1 94.16(8) . 2_655
O5 Ge1 K1 77.6(7) 9 2_655
O5 Ge1 K1 149.3(7) 3_665 2_655
O5 Ge1 K1 43.8(7) 2_655 2_655
O5 Ge1 K1 149.3(7) 8_655 2_655
O5 Ge1 K1 43.8(7) 7_665 2_655
O5 Ge1 K1 77.6(7) . 2_655
Sr1 Ge1 K1 119.48(2) 3_665 2_655
K1 Ge1 K1 119.48(2) 3_665 2_655
Sr1 Ge1 K1 119.5 . 2_655
O3 Ge2 O3 117.3(8) . 7_665
O3 Ge2 O4 109.7(5) . .
O3 Ge2 O4 109.7(5) 7_665 .
O3 Ge2 O5 92.1(9) . .
O3 Ge2 O5 122.2(8) 7_665 .
O4 Ge2 O5 104.2(8) . .
O3 Ge2 O5 122.2(8) . 7_665
O3 Ge2 O5 92.1(9) 7_665 7_665
O4 Ge2 O5 104.2(8) . 7_665
O5 Ge2 O5 33.8(14) . 7_665
O3 Ge2 K1 146.4(5) . 2_655
O3 Ge2 K1 51.9(4) 7_665 2_655
O4 Ge2 K1 103.7(2) . 2_655
O5 Ge2 K1 75.6(7) . 2_655
O5 Ge2 K1 42.1(7) 7_665 2_655
O3 Ge2 Sr1 146.4(5) . 2_655
O3 Ge2 Sr1 51.9(4) 7_665 2_655
O4 Ge2 Sr1 103.7(2) . 2_655
O5 Ge2 Sr1 75.6(7) . 2_655
O5 Ge2 Sr1 42.1(7) 7_665 2_655
K1 Ge2 Sr1 0.0 2_655 2_655
O3 Ge2 Sr1 51.9(4) . .
O3 Ge2 Sr1 146.4(5) 7_665 .
O4 Ge2 Sr1 103.7(2) . .
O5 Ge2 Sr1 42.1(7) . .
O5 Ge2 Sr1 75.6(7) 7_665 .
K1 Ge2 Sr1 116.2 2_655 .
Sr1 Ge2 Sr1 116.17(10) 2_655 .
O3 Ge2 K1 118.6(4) . 4_664
O3 Ge2 K1 31.5(5) 7_665 4_664
O4 Ge2 K1 80.9(3) . 4_664
O5 Ge2 K1 145.6(7) . 4_664
O5 Ge2 K1 111.9(7) 7_665 4_664
K1 Ge2 K1 70.24(6) 2_655 4_664
Sr1 Ge2 K1 70.24(6) 2_655 4_664
Sr1 Ge2 K1 170.3 . 4_664
O3 Ge2 K1 31.5(5) . 5_564
O3 Ge2 K1 118.6(4) 7_665 5_564
O4 Ge2 K1 80.9(3) . 5_564
O5 Ge2 K1 111.9(7) . 5_564
O5 Ge2 K1 145.6(7) 7_665 5_564
K1 Ge2 K1 170.32(5) 2_655 5_564
Sr1 Ge2 K1 170.32(5) 2_655 5_564
Sr1 Ge2 K1 70.2 . 5_564
K1 Ge2 K1 102.48(9) 4_664 5_564
Ge1 O1 V1 121.9(6) . 2_655
Ge1 O1 V1 121.9(6) . 3_665
V1 O1 V1 94.7(8) 2_655 3_665
Ge1 O1 V1 121.9(6) . .
V1 O1 V1 94.7(8) 2_655 .
V1 O1 V1 94.7(8) 3_665 .
V1 O2 K1 110.2(5) . 5
V1 O2 Sr1 110.2(5) . 5
K1 O2 Sr1 0.0 5 5
V1 O2 K1 110.2(5) . 4_765
K1 O2 K1 104.4(6) 5 4_765
Sr1 O2 K1 104.4(6) 5 4_765
V1 O2 Sr1 110.2(5) . 4_765
K1 O2 Sr1 104.4 5 4_765
Sr1 O2 Sr1 104.4(6) 5 4_765
K1 O2 Sr1 0.0 4_765 4_765
V1 O2 Sr1 132.0(9) . 3_666
K1 O2 Sr1 98.3 5 3_666
Sr1 O2 Sr1 98.3(4) 5 3_666
K1 O2 Sr1 98.3 4_765 3_666
Sr1 O2 Sr1 98.3(4) 4_765 3_666
V1 O2 K1 132.0(9) . 3_666
K1 O2 K1 98.3(4) 5 3_666
Sr1 O2 K1 98.3(4) 5 3_666
K1 O2 K1 98.3(4) 4_765 3_666
Sr1 O2 K1 98.3(4) 4_765 3_666
Sr1 O2 K1 0.0 3_666 3_666
Ge2 O3 V1 120.2(7) . 6_554
Ge2 O3 K1 128.5(7) . 5_564
V1 O3 K1 102.7(5) 6_554 5_564
Ge2 O3 Sr1 128.5(7) . 5_564
V1 O3 Sr1 102.7(5) 6_554 5_564
K1 O3 Sr1 0.0 5_564 5_564
Ge2 O3 Sr1 100.1(6) . .
V1 O3 Sr1 94.0(5) 6_554 .
K1 O3 Sr1 104.1 5_564 .
Sr1 O3 Sr1 104.1(4) 5_564 .
Ge2 O4 V1 124.2(3) . 3_664
Ge2 O4 V1 124.2(3) . 2_654
V1 O4 V1 111.5(7) 3_664 2_654
O5 O5 Ge1 72.9(7) 7_665 .
O5 O5 Ge2 73.1(7) 7_665 .
Ge1 O5 Ge2 135.7(13) . .
O5 O5 Sr1 170.7(5) 7_665 .
Ge1 O5 Sr1 107.9(10) . .
Ge2 O5 Sr1 110.2(10) . .
K1 Cl1 Sr1 0.0 2_765 2_765
K1 Cl1 Sr1 91.9 2_765 .
Sr1 Cl1 Sr1 91.9(3) 2_765 .
K1 Cl1 K1 91.9(3) 2_765 3_675
Sr1 Cl1 K1 91.9(3) 2_765 3_675
Sr1 Cl1 K1 91.9 . 3_675
K1 Cl1 Sr1 91.9 2_765 3_675
Sr1 Cl1 Sr1 91.9(3) 2_765 3_675
Sr1 Cl1 Sr1 91.9(3) . 3_675
K1 Cl1 Sr1 0.0 3_675 3_675
K1 Cl1 K1 175.5(4) 2_765 5_564
Sr1 Cl1 K1 175.5(4) 2_765 5_564
Sr1 Cl1 K1 91.2 . 5_564
K1 Cl1 K1 91.21(5) 3_675 5_564
Sr1 Cl1 K1 91.21(5) 3_675 5_564
K1 Cl1 Sr1 175.5 2_765 5_564
Sr1 Cl1 Sr1 175.5(4) 2_765 5_564
Sr1 Cl1 Sr1 91.21(5) . 5_564
K1 Cl1 Sr1 91.2 3_675 5_564
Sr1 Cl1 Sr1 91.21(5) 3_675 5_564
K1 Cl1 Sr1 0.0 5_564 5_564
K1 Cl1 K1 91.21(5) 2_765 4_774
Sr1 Cl1 K1 91.21(5) 2_765 4_774
Sr1 Cl1 K1 175.5 . 4_774
K1 Cl1 K1 91.21(5) 3_675 4_774
Sr1 Cl1 K1 91.21(5) 3_675 4_774
K1 Cl1 K1 85.5(3) 5_564 4_774
Sr1 Cl1 K1 85.5(3) 5_564 4_774
K1 Cl1 Sr1 91.2 2_765 4_774
Sr1 Cl1 Sr1 91.21(5) 2_765 4_774
Sr1 Cl1 Sr1 175.5(4) . 4_774
K1 Cl1 Sr1 91.2 3_675 4_774
Sr1 Cl1 Sr1 91.21(5) 3_675 4_774
K1 Cl1 Sr1 85.5 5_564 4_774
Sr1 Cl1 Sr1 85.5(3) 5_564 4_774
K1 Cl1 Sr1 0.0 4_774 4_774
K1 Cl1 K1 91.21(5) 2_765 6_654
Sr1 Cl1 K1 91.21(5) 2_765 6_654
Sr1 Cl1 K1 91.2 . 6_654
K1 Cl1 K1 175.5(4) 3_675 6_654
Sr1 Cl1 K1 175.5(4) 3_675 6_654
K1 Cl1 K1 85.5(3) 5_564 6_654
Sr1 Cl1 K1 85.5(3) 5_564 6_654
K1 Cl1 K1 85.5(3) 4_774 6_654
Sr1 Cl1 K1 85.5(3) 4_774 6_654
K1 Cl1 Sr1 91.2 2_765 6_654
Sr1 Cl1 Sr1 91.21(5) 2_765 6_654
Sr1 Cl1 Sr1 91.21(5) . 6_654
K1 Cl1 Sr1 175.5 3_675 6_654
Sr1 Cl1 Sr1 175.5(4) 3_675 6_654
K1 Cl1 Sr1 85.5 5_564 6_654
Sr1 Cl1 Sr1 85.5(3) 5_564 6_654
K1 Cl1 Sr1 85.5 4_774 6_654
Sr1 Cl1 Sr1 85.5(3) 4_774 6_654
K1 Cl1 Sr1 0.0 6_654 6_654

loop_
_geom_bond_atom_site_label_1
_geom_bond_atom_site_label_2
_geom_bond_distance
_geom_bond_site_symmetry_2
Sr1 O5 2.60(2) 8_655
Sr1 O5 2.60(2) .
Sr1 O3 2.645(14) 6_655
Sr1 O3 2.645(14) 10
Sr1 O2 2.710(11) 4_764
Sr1 O2 2.710(11) 6_554
Sr1 O3 2.912(13) .
Sr1 O3 2.912(13) 8_655
Sr1 Cl1 2.980(7) .
Sr1 O2 3.079(16) 2_654
Sr1 Cl1 3.155(8) 4_775
Sr1 Ge1 3.580(3) .
V1 O2 1.639(17) .
V1 O3 1.955(13) 5
V1 O3 1.955(13) 11_665
V1 O4 2.009(8) 3_666
V1 O4 2.009(8) 2_656
V1 O1 2.258(15) .
V1 Sr1 3.619(5) 3_665
V1 K1 3.619(5) 3_665
V1 Sr1 3.619(3) 4_765
V1 K1 3.619(3) 4_765
V1 K1 3.619(3) 5
V1 Sr1 3.619(3) 5
Ge1 O1 1.77(3) .
Ge1 O5 1.78(2) 9
Ge1 O5 1.78(2) 3_665
Ge1 O5 1.78(2) 2_655
Ge1 O5 1.78(2) 8_655
Ge1 O5 1.78(2) 7_665
Ge1 O5 1.78(2) .
Ge1 Sr1 3.580(3) 3_665
Ge1 K1 3.580(3) 3_665
Ge1 K1 3.580(3) 2_655
Ge2 O3 1.736(11) .
Ge2 O3 1.736(11) 7_665
Ge2 O4 1.756(15) .
Ge2 O5 1.80(2) .
Ge2 O5 1.80(2) 7_665
Ge2 K1 3.643(2) 2_655
Ge2 Sr1 3.643(2) 2_655
Ge2 K1 3.966(2) 4_664
Ge2 K1 3.966(2) 5_564
O1 V1 2.258(15) 2_655
O1 V1 2.258(15) 3_665
O2 K1 2.710(11) 5
O2 Sr1 2.710(11) 5
O2 K1 2.710(11) 4_765
O2 Sr1 2.710(11) 4_765
O2 Sr1 3.079(16) 3_666
O2 K1 3.079(16) 3_666
O3 V1 1.955(13) 6_554
O3 K1 2.645(14) 5_564
O3 Sr1 2.645(14) 5_564
O4 V1 2.009(8) 3_664
O4 V1 2.009(8) 2_654
O5 O5 1.05(4) 7_665
Cl1 K1 2.980(7) 2_765
Cl1 Sr1 2.980(7) 2_765
Cl1 K1 2.980(7) 3_675
Cl1 Sr1 2.980(7) 3_675
Cl1 K1 3.155(8) 5_564
Cl1 Sr1 3.155(8) 5_564
Cl1 K1 3.155(8) 4_774
Cl1 Sr1 3.155(8) 4_774
Cl1 K1 3.155(8) 6_654
Cl1 Sr1 3.155(8) 6_654
